data_7134657
loop_
_publ_author_name
'Liu, Tong'
'Zheng, Yong-Shen'
'Liang, Xiao-Wen'
'Yao, Zhao-Quan'
'Zhao, Jiong-Peng'
'Liu, Fu-Chen'

_publ_section_title
;
 One-dimensional silver iodide homo-helical chains induced by achiral
 ammonium featuring second-order optical nonlinearity.
;
_journal_issue 56
_journal_name_full 'Chemical communications (Cambridge, England)'
_journal_page_first 10327
_journal_page_last 10330
_journal_paper_doi 10.1039/d5cc03059e
_journal_volume 61
_journal_year 2025
_chemical_formula_moiety 'Ag5 I7, 2(C6 H16 N1)'
_chemical_formula_sum 'C12 H32 Ag5 I7 N2'
_chemical_formula_weight 1632.04
_space_group_crystal_system trigonal
_space_group_IT_number 145
_space_group_name_Hall 'P 32'
_space_group_name_H-M_alt 'P 32'
_atom_sites_solution_hydrogens geom
_atom_sites_solution_primary dual
_audit_creation_date 2025-06-03
_audit_creation_method
;
Olex2 1.5-ac6-020
(compiled 2024.02.14 svn.r2f8d729c for Rigaku Oxford Diffraction, GUI svn.r6966)
;
_audit_update_record
;
2025-06-03 deposited with the CCDC.	2025-06-05 downloaded from the CCDC.
;
_cell_angle_alpha 90
_cell_angle_beta 90
_cell_angle_gamma 120
_cell_formula_units_Z 3
_cell_length_a 12.1737(12)
_cell_length_b 12.1737(12)
_cell_length_c 19.4498(19)
_cell_measurement_reflns_used 2872
_cell_measurement_temperature 294.2(5)
_cell_measurement_theta_max 29.7900
_cell_measurement_theta_min 3.5170
_cell_volume 2496.3(4)
_computing_cell_refinement 'CrysAlisPro 1.171.43.144a (Rigaku OD, 2024)'
_computing_data_collection 'CrysAlisPro system (CCD 42.102a 64-bit (release 15-09-2023))'
_computing_data_reduction 'CrysAlisPro 1.171.43.144a (Rigaku OD, 2024)'
_computing_molecular_graphics 'Olex2 1.5-ac6-020 (Dolomanov et al., 2009)'
_computing_publication_material 'Olex2 1.5-ac6-020 (Dolomanov et al., 2009)'
_computing_structure_refinement 'SHELXL 2019/3 (Sheldrick, 2015)'
_computing_structure_solution 'SHELXT 2018/2 (Sheldrick, 2018)'
_diffrn_ambient_environment air
_diffrn_ambient_temperature 294.2(5)
_diffrn_detector 'Hybrid Pixel Array Detector'
_diffrn_detector_area_resol_mean 5.8140
_diffrn_measured_fraction_theta_full 0.998
_diffrn_measured_fraction_theta_max 0.902
_diffrn_measurement_details
;
List of Runs (angles in degrees, time in seconds):

  # Type    Start    End  Width  t~exp~   \w     \q     \k     \f   Frames
#--------------------------------------------------------------------------
  1  \w    -17.00  14.00   0.50    8.00    --    0.00  77.00 -90.00   62
  2  \w    -19.00  88.00   0.50    8.00    --    0.00  57.00 -30.00  214
  3  \w    -89.00 -64.00   0.50    8.00    --    0.00 -57.00-120.00   50
;
_diffrn_measurement_device 'four-circle diffractometer'
_diffrn_measurement_device_type 'XtaLAB AFC12 (RINC): Kappa dual offset/far'
_diffrn_measurement_method '\w scans'
_diffrn_orient_matrix_type 'CrysAlisPro convention (1999,Acta A55,543-557)'
_diffrn_orient_matrix_UB_11 0.0549594000
_diffrn_orient_matrix_UB_12 -0.0061384000
_diffrn_orient_matrix_UB_13 0.0003073000
_diffrn_orient_matrix_UB_21 0.0383061000
_diffrn_orient_matrix_UB_22 0.0663158000
_diffrn_orient_matrix_UB_23 0.0051670000
_diffrn_orient_matrix_UB_31 -0.0060370000
_diffrn_orient_matrix_UB_32 -0.0093799000
_diffrn_orient_matrix_UB_33 0.0361054000
_diffrn_radiation_monochromator mirror
_diffrn_radiation_probe x-ray
_diffrn_radiation_type 'Mo K\a'
_diffrn_radiation_wavelength 0.71073
_diffrn_reflns_av_R_equivalents 0.0653
_diffrn_reflns_av_unetI/netI 0.0879
_diffrn_reflns_Laue_measured_fraction_full 0.998
_diffrn_reflns_Laue_measured_fraction_max 0.902
_diffrn_reflns_limit_h_max 16
_diffrn_reflns_limit_h_min -16
_diffrn_reflns_limit_k_max 16
_diffrn_reflns_limit_k_min -16
_diffrn_reflns_limit_l_max 22
_diffrn_reflns_limit_l_min -27
_diffrn_reflns_number 16476
_diffrn_reflns_point_group_measured_fraction_full 0.904
_diffrn_reflns_point_group_measured_fraction_max 0.783
_diffrn_reflns_theta_full 25.242
_diffrn_reflns_theta_max 30.090
_diffrn_reflns_theta_min 3.142
_diffrn_source 'micro-focus sealed X-ray tube'
_diffrn_source_type 'Rigaku (Mo) X-ray Source'
_exptl_absorpt_coefficient_mu 9.387
_exptl_absorpt_correction_T_max 1.00000
_exptl_absorpt_correction_T_min 0.30628
_exptl_absorpt_correction_type multi-scan
_exptl_absorpt_process_details
;
CrysAlisPro 1.171.43.144a (Rigaku Oxford Diffraction, 2024)
Empirical absorption correction using spherical harmonics,
implemented in SCALE3 ABSPACK scaling algorithm.
;
_exptl_crystal_colour yellow
_exptl_crystal_colour_primary yellow
_exptl_crystal_density_diffrn 3.257
_exptl_crystal_description block
_exptl_crystal_F_000 2172
_exptl_crystal_size_max 0.82
_exptl_crystal_size_mid 0.2
_exptl_crystal_size_min 0.16
_refine_diff_density_max 1.337
_refine_diff_density_min -1.171
_refine_diff_density_rms 0.183
_refine_ls_abs_structure_details
;
 Flack x determined using 1767 quotients [(I+)-(I-)]/[(I+)+(I-)]
 (Parsons, Flack and Wagner, Acta Cryst. B69 (2013) 249-259).
;
_refine_ls_abs_structure_Flack 0.05(5)
_refine_ls_extinction_coef 0.0316(10)
_refine_ls_extinction_expression Fc^*^=kFc[1+0.001xFc^2^\l^3^/sin(2\q)]^-1/4^
_refine_ls_extinction_method 'SHELXL-2019/2 (Sheldrick 2019)'
_refine_ls_goodness_of_fit_ref 1.021
_refine_ls_hydrogen_treatment constr
_refine_ls_matrix_type full
_refine_ls_number_parameters 359
_refine_ls_number_reflns 7669
_refine_ls_number_restraints 433
_refine_ls_restrained_S_all 0.997
_refine_ls_R_factor_all 0.0731
_refine_ls_R_factor_gt 0.0474
_refine_ls_shift/su_max 0.000
_refine_ls_shift/su_mean 0.000
_refine_ls_structure_factor_coef Fsqd
_refine_ls_weighting_details 'w=1/[\s^2^(Fo^2^)+(0.0578P)^2^] where P=(Fo^2^+2Fc^2^)/3'
_refine_ls_weighting_scheme calc
_refine_ls_wR_factor_gt 0.1192
_refine_ls_wR_factor_ref 0.1319
_reflns_Friedel_coverage 0.736
_reflns_Friedel_fraction_full 0.811
_reflns_Friedel_fraction_max 0.664
_reflns_number_gt 5216
_reflns_number_total 7669
_reflns_threshold_expression 'I > 2\s(I)'
_cod_data_source_file d5cc03059e2.cif
_cod_data_source_block exp_11891
_cod_depositor_comments 'Adding full bibliography for 7134657--7134659.cif.'
_cod_original_cell_volume 2496.3(5)
_cod_database_code 7134657
_shelx_shelxl_version_number 2019/3
_shelx_space_group_comment
;
The symmetry employed for this shelxl refinement is uniquely defined
by the following loop, which should always be used as a source of
symmetry information in preference to the above space-group names.
They are only intended as comments.
;
_shelx_estimated_absorpt_t_max 0.315
_shelx_estimated_absorpt_t_min 0.048
_olex2_refinement_description
;
1. Fixed Uiso
 At 1.2 times of:
  All C(H,H) groups, All N(H) groups
 At 1.5 times of:
  All C(H,H,H) groups
2. Restrained distances
 C4-C3 \\sim C4A-C3A
 with sigma of 0.02
 C4-C3 \\sim C6-C5 \\sim C1-C2 \\sim C8-C7 \\sim C12-C11 \\sim C10-C9 \\sim
N1-C3 \\sim N1-C5 \\sim N1-C1 \\sim N2-
 C7 \\sim N2-C11 \\sim N2-C9
 with sigma of 0.01
 C5-C6 \\sim C5A-C6A
 with sigma of 0.02
 C1-C2 \\sim C1A-C2A
 with sigma of 0.02
 N1-C4 \\sim N1A-C4A
 with sigma of 0.04
 C7-C8 \\sim C7A-C8A
 with sigma of 0.02
 N1-C6 \\sim N1A-C6A
 with sigma of 0.04
 N1-C2 \\sim N1A-C2A
 with sigma of 0.04
 C12-C11 \\sim C12A-C11A
 with sigma of 0.02
 N1-C3 \\sim N1A-C3A
 with sigma of 0.02
 N1-C5 \\sim N1A-C5A
 with sigma of 0.02
 N1-C1 \\sim N1A-C1A
 with sigma of 0.02
 C3-C5 \\sim C3A-C5A
 with sigma of 0.04
 C3-C1 \\sim C3A-C1A
 with sigma of 0.04
 C9-C10 \\sim C9A-C10A
 with sigma of 0.02
 C5-C1 \\sim C5A-C1A
 with sigma of 0.04
 N2-C12 \\sim N2A-C12A
 with sigma of 0.04
 N2-C8 \\sim N2A-C8A
 with sigma of 0.04
 N2-C10 \\sim N2A-C10A
 with sigma of 0.04
 N2-C7 \\sim N2A-C7A
 with sigma of 0.02
 N2-C11 \\sim N2A-C11A
 with sigma of 0.02
 N2-C9 \\sim N2A-C9A
 with sigma of 0.02
 C7-C11 \\sim C7A-C11A
 with sigma of 0.04
 C7-C9 \\sim C7A-C9A
 with sigma of 0.04
 C11-C9 \\sim C11A-C9A
 with sigma of 0.04
3. Uiso/Uaniso restraints and constraints
N1 \\sim C4 \\sim C3 \\sim C5 \\sim C6 \\sim C1 \\sim C2 \\sim N2 \\sim C7
\\sim C12 \\sim C11 \\sim C9 \\sim C8 \\sim C10: within 2A with sigma of 0.01
and sigma for terminal atoms of 0.02 within 2A
N1 \\sim C4 \\sim C3 \\sim C5 \\sim C6 \\sim C1 \\sim C2 \\sim N1A \\sim C4A
\\sim C3A \\sim C5A \\sim C6A \\sim C1A \\sim C2A: within 2A with sigma of 0.01
and sigma for terminal atoms of 0.02 within 2A
N2 \\sim C7 \\sim C9 \\sim C8 \\sim C10 \\sim N2A \\sim C7A \\sim C9A \\sim C8A
\\sim C10A \\sim C12 \\sim C11 \\sim C11A \\sim C12A: within 2A with sigma of
0.01 and sigma for terminal atoms of 0.02 within 2A
Uanis(C4) \\sim Ueq, Uanis(C4A) \\sim Ueq: with sigma of 0.01 and sigma for
terminal atoms of 0.02
Uanis(C8) \\sim Ueq, Uanis(C8A) \\sim Ueq: with sigma of 0.01 and sigma for
terminal atoms of 0.02
Uanis(Ag7) = Uanis(Ag1)
Uanis(Ag5) = Uanis(Ag6)
Uanis(C4) = Uanis(C4A)
Uanis(C8A) = Uanis(C8)
4. Others
 Sof(Ag7)=1-FVAR(1)
 Sof(Ag1)=FVAR(1)
 Sof(Ag5)=1-FVAR(2)
 Sof(Ag6)=FVAR(2)
 Sof(N2A)=Sof(H2AA)=Sof(C7A)=Sof(H7AA)=Sof(H7AB)=Sof(C11A)=Sof(H11C)=Sof(H11D)=
 Sof(C9A)=Sof(H9AA)=Sof(H9AB)=Sof(C8A)=Sof(H8AA)=Sof(H8AB)=Sof(H8AC)=Sof(C10A)=
 Sof(H10D)=Sof(H10E)=Sof(H10F)=Sof(C12A)=Sof(H12D)=Sof(H12E)=Sof(H12F)=Sof(N1A)=
 Sof(H1AA)=Sof(C4A)=Sof(H4AA)=Sof(H4AB)=Sof(H4AC)=Sof(C3A)=Sof(H3AA)=Sof(H3AB)=
 Sof(C5A)=Sof(H5AA)=Sof(H5AB)=Sof(C6A)=Sof(H6AA)=Sof(H6AB)=Sof(H6AC)=Sof(C1A)=
 Sof(H1AB)=Sof(H1AC)=Sof(C2A)=Sof(H2AB)=Sof(H2AC)=Sof(H2AD)=1-FVAR(3)
 Sof(N1)=Sof(H1)=Sof(C4)=Sof(H4A)=Sof(H4B)=Sof(H4C)=Sof(C3)=Sof(H3A)=Sof(H3B)=
 Sof(C5)=Sof(H5A)=Sof(H5B)=Sof(C6)=Sof(H6A)=Sof(H6B)=Sof(H6C)=Sof(C1)=Sof(H1A)=
 Sof(H1B)=Sof(C2)=Sof(H2A)=Sof(H2B)=Sof(H2C)=Sof(N2)=Sof(H2)=Sof(C7)=Sof(H7A)=
 Sof(H7B)=Sof(C12)=Sof(H12A)=Sof(H12B)=Sof(H12C)=Sof(C11)=Sof(H11A)=Sof(H11B)=
 Sof(C9)=Sof(H9A)=Sof(H9B)=Sof(C8)=Sof(H8A)=Sof(H8B)=Sof(H8C)=Sof(C10)=
 Sof(H10A)=Sof(H10B)=Sof(H10C)=FVAR(3)
5.a Ternary CH refined with riding coordinates:
 N1(H1), N2(H2), N2A(H2AA), N1A(H1AA)
5.b Secondary CH2 refined with riding coordinates:
 C3(H3A,H3B), C5(H5A,H5B), C1(H1A,H1B), C7(H7A,H7B), C11(H11A,H11B), C9(H9A,
 H9B), C7A(H7AA,H7AB), C11A(H11C,H11D), C9A(H9AA,H9AB), C3A(H3AA,H3AB),
 C5A(H5AA,H5AB), C1A(H1AB,H1AC)
5.c Me refined with riding coordinates:
 C4(H4A,H4B,H4C), C6(H6A,H6B,H6C), C2(H2A,H2B,H2C), C12(H12A,H12B,H12C),
 C8(H8A,H8B,H8C), C10(H10A,H10B,H10C), C8A(H8AA,H8AB,H8AC), C10A(H10D,H10E,
 H10F), C12A(H12D,H12E,H12F), C4A(H4AA,H4AB,H4AC), C6A(H6AA,H6AB,H6AC),
 C2A(H2AB,H2AC,H2AD)
;
_olex2_submission_special_instructions 'No special instructions were received'
_oxdiff_exptl_absorpt_empirical_details
;
Empirical correction (ABSPACK) includes:
- Absorption correction using spherical harmonics
- Frame scaling
;
_oxdiff_exptl_absorpt_empirical_full_max 2.162
_oxdiff_exptl_absorpt_empirical_full_min 0.594

loop_
_space_group_symop_operation_xyz
'x, y, z'
'-y, x-y, z+2/3'
'-x+y, -x, z+1/3'

loop_
_atom_site_label
_atom_site_type_symbol
_atom_site_fract_x
_atom_site_fract_y
_atom_site_fract_z
_atom_site_U_iso_or_equiv
_atom_site_adp_type
_atom_site_occupancy
_atom_site_site_symmetry_order
_atom_site_calc_flag
_atom_site_refinement_flags_posn
_atom_site_refinement_flags_adp
_atom_site_refinement_flags_occupancy
_atom_site_disorder_assembly
_atom_site_disorder_group
I2 I -0.49737(11) -0.19721(11) -0.43759(5) 0.0624(3) Uani 1 1 d . . . . .
I6 I -1.17155(11) -0.67442(12) -0.70221(7) 0.0754(4) Uani 1 1 d . . . . .
I4 I -0.89148(12) -0.20909(14) -0.40314(8) 0.0802(4) Uani 1 1 d . . . . .
I5 I -1.07748(15) -0.26703(16) -0.62533(7) 0.0834(4) Uani 1 1 d . . . . .
Ag3 Ag -0.98813(16) -0.42893(16) -0.66134(9) 0.0789(4) Uani 1 1 d . . . . .
Ag4 Ag -0.94780(17) -0.58117(18) -0.77980(8) 0.0854(5) Uani 1 1 d . . . . .
Ag2 Ag -0.8634(2) -0.2235(2) -0.54901(11) 0.1005(6) Uani 1 1 d . . . . .
Ag1 Ag -0.7722(2) -0.3540(2) -0.42008(13) 0.0925(7) Uani 0.848(5) 1 d . . P A 1
I3 I -0.83660(12) -0.46396(11) -0.55885(6) 0.0667(3) Uani 1 1 d . . . . .
I7 I -0.98700(13) -0.60890(17) -0.92566(7) 0.0890(5) Uani 1 1 d . . . . .
I1 I -0.83533(14) -0.55789(13) -0.33207(7) 0.0804(4) Uani 1 1 d . . . . .
Ag6 Ag -0.6003(4) -0.3520(5) -0.2989(3) 0.1009(9) Uani 0.513(4) 1 d . . P A 1
Ag5 Ag -0.6250(4) -0.3971(5) -0.2517(3) 0.1009(9) Uani 0.487(4) 1 d . . P A 2
N1 N -0.715(3) 0.126(3) -0.2176(17) 0.116(6) Uani 0.592(14) 1 d D U P B 1
H1 H -0.681982 0.088841 -0.250283 0.139 Uiso 0.592(14) 1 calc R U P B 1
C4 C -0.542(6) 0.163(5) -0.136(3) 0.127(8) Uani 0.592(14) 1 d D U P B 1
H4A H -0.472239 0.226377 -0.110423 0.190 Uiso 0.592(14) 1 calc R U P B 1
H4B H -0.603093 0.100283 -0.105551 0.190 Uiso 0.592(14) 1 calc R U P B 1
H4C H -0.512372 0.122801 -0.167792 0.190 Uiso 0.592(14) 1 calc R U P B 1
C3 C -0.604(4) 0.224(4) -0.176(2) 0.120(9) Uani 0.592(14) 1 d D U P B 1
H3A H -0.542436 0.287781 -0.206621 0.144 Uiso 0.592(14) 1 calc R U P B 1
H3B H -0.633284 0.265232 -0.144292 0.144 Uiso 0.592(14) 1 calc R U P B 1
C5 C -0.773(5) 0.190(4) -0.259(2) 0.114(7) Uani 0.592(14) 1 d D U P B 1
H5A H -0.831760 0.200404 -0.230144 0.137 Uiso 0.592(14) 1 calc R U P B 1
H5B H -0.705863 0.273617 -0.272468 0.137 Uiso 0.592(14) 1 calc R U P B 1
C6 C -0.841(6) 0.117(6) -0.323(2) 0.113(10) Uani 0.592(14) 1 d D U P B 1
H6A H -0.875483 0.161721 -0.346622 0.169 Uiso 0.592(14) 1 calc R U P B 1
H6B H -0.782875 0.107630 -0.351930 0.169 Uiso 0.592(14) 1 calc R U P B 1
H6C H -0.908840 0.034377 -0.309584 0.169 Uiso 0.592(14) 1 calc R U P B 1
C1 C -0.818(5) 0.019(4) -0.176(3) 0.130(7) Uani 0.592(14) 1 d D U P B 1
H1A H -0.776013 0.007674 -0.136494 0.156 Uiso 0.592(14) 1 calc R U P B 1
H1B H -0.847258 -0.057163 -0.203997 0.156 Uiso 0.592(14) 1 calc R U P B 1
C2 C -0.935(5) 0.017(7) -0.150(3) 0.138(12) Uani 0.592(14) 1 d D U P B 1
H2A H -0.986517 -0.060017 -0.124859 0.207 Uiso 0.592(14) 1 calc R U P B 1
H2B H -0.910450 0.088330 -0.119456 0.207 Uiso 0.592(14) 1 calc R U P B 1
H2C H -0.982329 0.022915 -0.187560 0.207 Uiso 0.592(14) 1 calc R U P B 1
N2 N -1.067(3) -0.555(3) -0.2003(15) 0.098(5) Uani 0.592(14) 1 d D U P B 1
H2 H -1.032008 -0.596116 -0.229701 0.118 Uiso 0.592(14) 1 calc R U P B 1
C7 C -0.969(3) -0.416(3) -0.194(2) 0.106(7) Uani 0.592(14) 1 d D U P B 1
H7A H -0.899113 -0.409119 -0.166832 0.127 Uiso 0.592(14) 1 calc R U P B 1
H7B H -0.935277 -0.385616 -0.240138 0.127 Uiso 0.592(14) 1 calc R U P B 1
C12 C -1.175(4) -0.525(4) -0.2978(17) 0.085(8) Uani 0.592(14) 1 d D U P B 1
H12A H -1.254992 -0.543288 -0.316662 0.127 Uiso 0.592(14) 1 calc R U P B 1
H12B H -1.121186 -0.434680 -0.293111 0.127 Uiso 0.592(14) 1 calc R U P B 1
H12C H -1.134960 -0.557141 -0.327866 0.127 Uiso 0.592(14) 1 calc R U P B 1
C11 C -1.195(3) -0.587(5) -0.2280(18) 0.100(6) Uani 0.592(14) 1 d D U P B 1
H11A H -1.235319 -0.554871 -0.197197 0.120 Uiso 0.592(14) 1 calc R U P B 1
H11B H -1.249151 -0.677844 -0.232097 0.120 Uiso 0.592(14) 1 calc R U P B 1
C9 C -1.075(4) -0.603(3) -0.1275(16) 0.098(6) Uani 0.592(14) 1 d D U P B 1
H9A H -1.004616 -0.537391 -0.101524 0.118 Uiso 0.592(14) 1 calc R U P B 1
H9B H -1.152432 -0.613440 -0.107076 0.118 Uiso 0.592(14) 1 calc R U P B 1
C8 C -1.009(5) -0.327(4) -0.164(3) 0.106(7) Uani 0.592(14) 1 d D U P B 1
H8A H -0.937283 -0.242213 -0.163860 0.159 Uiso 0.592(14) 1 calc R U P B 1
H8B H -1.075054 -0.329146 -0.192004 0.159 Uiso 0.592(14) 1 calc R U P B 1
H8C H -1.038719 -0.352760 -0.118351 0.159 Uiso 0.592(14) 1 calc R U P B 1
C10 C -1.074(4) -0.725(3) -0.119(2) 0.098(10) Uani 0.592(14) 1 d D U P B 1
H10A H -1.079545 -0.745812 -0.070654 0.147 Uiso 0.592(14) 1 calc R U P B 1
H10B H -1.144619 -0.792055 -0.142618 0.147 Uiso 0.592(14) 1 calc R U P B 1
H10C H -0.996298 -0.715747 -0.137047 0.147 Uiso 0.592(14) 1 calc R U P B 1
Ag7 Ag -0.7334(14) -0.3111(14) -0.3759(8) 0.0925(7) Uani 0.152(5) 1 d . . P A 2
N2A N -1.105(4) -0.611(4) -0.2101(19) 0.094(6) Uani 0.408(14) 1 d D U P B 2
H2AA H -1.080654 -0.658375 -0.241193 0.113 Uiso 0.408(14) 1 calc R U P B 2
C7A C -0.985(4) -0.496(5) -0.185(3) 0.093(6) Uani 0.408(14) 1 d D U P B 2
H7AA H -0.938462 -0.447639 -0.224681 0.111 Uiso 0.408(14) 1 calc R U P B 2
H7AB H -0.933452 -0.526698 -0.162914 0.111 Uiso 0.408(14) 1 calc R U P B 2
C11A C -1.201(5) -0.589(7) -0.247(2) 0.098(7) Uani 0.408(14) 1 d D U P B 2
H11C H -1.215707 -0.528524 -0.221119 0.117 Uiso 0.408(14) 1 calc R U P B 2
H11D H -1.281347 -0.667581 -0.250468 0.117 Uiso 0.408(14) 1 calc R U P B 2
C9A C -1.162(5) -0.690(4) -0.146(2) 0.088(6) Uani 0.408(14) 1 d D U P B 2
H9AA H -1.094371 -0.693066 -0.120490 0.106 Uiso 0.408(14) 1 calc R U P B 2
H9AB H -1.194991 -0.649018 -0.116993 0.106 Uiso 0.408(14) 1 calc R U P B 2
C8A C -0.995(6) -0.406(6) -0.135(4) 0.106(7) Uani 0.408(14) 1 d D U P B 2
H8AA H -0.911141 -0.338259 -0.123774 0.159 Uiso 0.408(14) 1 calc R U P B 2
H8AB H -1.042062 -0.370975 -0.156029 0.159 Uiso 0.408(14) 1 calc R U P B 2
H8AC H -1.037026 -0.450450 -0.093937 0.159 Uiso 0.408(14) 1 calc R U P B 2
C10A C -1.265(6) -0.823(5) -0.159(4) 0.124(17) Uani 0.408(14) 1 d D U P B 2
H10D H -1.295253 -0.867007 -0.116033 0.186 Uiso 0.408(14) 1 calc R U P B 2
H10E H -1.333183 -0.822247 -0.182988 0.186 Uiso 0.408(14) 1 calc R U P B 2
H10F H -1.232396 -0.866369 -0.186490 0.186 Uiso 0.408(14) 1 calc R U P B 2
C12A C -1.150(6) -0.537(7) -0.317(2) 0.094(11) Uani 0.408(14) 1 d D U P B 2
H12D H -1.209627 -0.521919 -0.341733 0.141 Uiso 0.408(14) 1 calc R U P B 2
H12E H -1.070929 -0.458788 -0.312937 0.141 Uiso 0.408(14) 1 calc R U P B 2
H12F H -1.136306 -0.597289 -0.342169 0.141 Uiso 0.408(14) 1 calc R U P B 2
N1A N -0.827(6) 0.006(5) -0.208(2) 0.128(7) Uani 0.408(14) 1 d D U P B 2
H1AA H -0.748811 0.012516 -0.226090 0.153 Uiso 0.408(14) 1 calc R U P B 2
C4A C -0.708(8) 0.092(8) -0.096(3) 0.127(8) Uani 0.408(14) 1 d D U P B 2
H4AA H -0.686774 0.156930 -0.062042 0.190 Uiso 0.408(14) 1 calc R U P B 2
H4AB H -0.755699 0.010246 -0.074970 0.190 Uiso 0.408(14) 1 calc R U P B 2
H4AC H -0.632378 0.101090 -0.116134 0.190 Uiso 0.408(14) 1 calc R U P B 2
C3A C -0.788(8) 0.105(7) -0.152(3) 0.127(8) Uani 0.408(14) 1 d D U P B 2
H3AA H -0.864272 0.098209 -0.131028 0.153 Uiso 0.408(14) 1 calc R U P B 2
H3AB H -0.740944 0.189057 -0.172194 0.153 Uiso 0.408(14) 1 calc R U P B 2
C5A C -0.894(6) 0.030(6) -0.267(3) 0.122(8) Uani 0.408(14) 1 d D U P B 2
H5AA H -0.920779 -0.038073 -0.299667 0.146 Uiso 0.408(14) 1 calc R U P B 2
H5AB H -0.969798 0.027409 -0.248716 0.146 Uiso 0.408(14) 1 calc R U P B 2
C6A C -0.816(9) 0.153(6) -0.303(4) 0.121(12) Uani 0.408(14) 1 d D U P B 2
H6AA H -0.865547 0.161066 -0.339200 0.181 Uiso 0.408(14) 1 calc R U P B 2
H6AB H -0.791237 0.221979 -0.270987 0.181 Uiso 0.408(14) 1 calc R U P B 2
H6AC H -0.742135 0.156386 -0.322024 0.181 Uiso 0.408(14) 1 calc R U P B 2
C1A C -0.912(7) -0.129(5) -0.185(4) 0.135(9) Uani 0.408(14) 1 d D U P B 2
H1AB H -0.856449 -0.153783 -0.161740 0.161 Uiso 0.408(14) 1 calc R U P B 2
H1AC H -0.940209 -0.179032 -0.226485 0.161 Uiso 0.408(14) 1 calc R U P B 2
C2A C -1.028(6) -0.177(8) -0.139(4) 0.131(17) Uani 0.408(14) 1 d D U P B 2
H2AB H -1.064650 -0.266419 -0.132589 0.197 Uiso 0.408(14) 1 calc R U P B 2
H2AC H -1.003784 -0.134217 -0.095837 0.197 Uiso 0.408(14) 1 calc R U P B 2
H2AD H -1.088427 -0.159733 -0.161265 0.197 Uiso 0.408(14) 1 calc R U P B 2

loop_
_atom_site_aniso_label
_atom_site_aniso_U_11
_atom_site_aniso_U_22
_atom_site_aniso_U_33
_atom_site_aniso_U_23
_atom_site_aniso_U_13
_atom_site_aniso_U_12
I2 0.0657(6) 0.0664(6) 0.0605(5) -0.0060(5) -0.0017(5) 0.0369(5)
I6 0.0601(7) 0.0684(7) 0.0839(8) -0.0025(6) 0.0000(5) 0.0218(5)
I4 0.0695(7) 0.0898(9) 0.0867(8) -0.0030(7) 0.0019(6) 0.0438(7)
I5 0.0940(9) 0.1070(10) 0.0774(8) -0.0118(7) -0.0100(7) 0.0713(9)
Ag3 0.0821(10) 0.0783(9) 0.0794(8) -0.0088(7) -0.0037(7) 0.0424(8)
Ag4 0.0838(10) 0.0913(11) 0.0831(9) -0.0032(8) 0.0079(8) 0.0454(9)
Ag2 0.0998(13) 0.1084(14) 0.0963(12) -0.0213(10) -0.0261(10) 0.0543(11)
Ag1 0.0982(15) 0.0882(14) 0.0958(16) 0.0131(12) 0.0109(12) 0.0500(12)
I3 0.0764(7) 0.0635(6) 0.0603(5) 0.0026(5) -0.0084(5) 0.0350(6)
I7 0.0592(7) 0.1107(11) 0.0696(7) -0.0150(7) -0.0060(5) 0.0219(7)
I1 0.0844(9) 0.0759(8) 0.0721(7) 0.0073(6) 0.0001(6) 0.0336(7)
Ag6 0.0893(17) 0.105(2) 0.118(2) -0.0214(18) -0.0170(19) 0.0555(17)
Ag5 0.0893(17) 0.105(2) 0.118(2) -0.0214(18) -0.0170(19) 0.0555(17)
N1 0.131(12) 0.134(12) 0.114(12) -0.040(10) -0.013(10) 0.090(11)
C4 0.140(13) 0.126(12) 0.126(12) -0.030(11) -0.007(11) 0.076(10)
C3 0.136(15) 0.135(15) 0.115(15) -0.040(13) -0.009(13) 0.087(13)
C5 0.128(14) 0.130(14) 0.121(14) -0.030(12) -0.022(12) 0.091(12)
C6 0.116(18) 0.136(19) 0.12(2) -0.029(17) -0.032(16) 0.089(15)
C1 0.141(13) 0.140(13) 0.119(13) -0.036(11) -0.018(11) 0.078(11)
C2 0.145(18) 0.148(18) 0.112(17) -0.029(16) -0.013(16) 0.067(17)
N2 0.084(9) 0.106(10) 0.100(9) -0.029(9) 0.010(8) 0.044(8)
C7 0.086(11) 0.110(12) 0.107(11) -0.026(11) 0.011(10) 0.039(10)
C12 0.077(14) 0.100(15) 0.096(16) -0.028(14) 0.009(13) 0.059(12)
C11 0.084(10) 0.105(11) 0.097(11) -0.028(11) 0.007(10) 0.038(9)
C9 0.086(10) 0.102(11) 0.097(10) -0.030(10) 0.007(9) 0.041(9)
C8 0.099(11) 0.103(12) 0.109(11) -0.020(10) 0.004(10) 0.045(9)
C10 0.093(17) 0.094(17) 0.086(16) -0.007(15) -0.001(14) 0.031(15)
Ag7 0.0982(15) 0.0882(14) 0.0958(16) 0.0131(12) 0.0109(12) 0.0500(12)
N2A 0.082(9) 0.099(11) 0.097(10) -0.032(10) 0.007(9) 0.043(9)
C7A 0.083(10) 0.098(11) 0.098(10) -0.033(10) 0.012(9) 0.046(9)
C11A 0.083(10) 0.104(11) 0.099(11) -0.028(11) 0.008(10) 0.041(10)
C9A 0.078(10) 0.096(12) 0.095(11) -0.031(10) 0.007(10) 0.048(10)
C8A 0.099(11) 0.103(12) 0.109(11) -0.020(10) 0.004(10) 0.045(9)
C10A 0.09(2) 0.13(3) 0.12(3) -0.01(2) 0.01(2) 0.03(2)
C12A 0.083(17) 0.106(17) 0.095(18) -0.026(17) 0.005(16) 0.049(15)
N1A 0.138(13) 0.141(13) 0.118(13) -0.033(11) -0.018(11) 0.081(11)
C4A 0.140(13) 0.126(12) 0.126(12) -0.030(11) -0.007(11) 0.076(10)
C3A 0.139(13) 0.140(13) 0.116(13) -0.039(12) -0.014(12) 0.080(12)
C5A 0.132(14) 0.137(15) 0.122(15) -0.032(13) -0.022(13) 0.087(13)
C6A 0.130(19) 0.13(2) 0.12(2) -0.041(19) -0.022(18) 0.083(17)
C1A 0.145(15) 0.145(15) 0.120(15) -0.032(14) -0.021(13) 0.077(14)
C2A 0.15(3) 0.15(3) 0.11(3) -0.01(2) -0.05(2) 0.08(2)

loop_
_atom_type_symbol
_atom_type_description
_atom_type_scat_dispersion_real
_atom_type_scat_dispersion_imag
_atom_type_scat_source
C C 0.0033 0.0016 'International Tables Vol C Tables 4.2.6.8 and 6.1.1.4'
H H 0.0000 0.0000 'International Tables Vol C Tables 4.2.6.8 and 6.1.1.4'
Ag Ag -0.8971 1.1015 'International Tables Vol C Tables 4.2.6.8 and 6.1.1.4'
I I -0.4742 1.8119 'International Tables Vol C Tables 4.2.6.8 and 6.1.1.4'
N N 0.0061 0.0033 'International Tables Vol C Tables 4.2.6.8 and 6.1.1.4'

loop_
_geom_angle_atom_site_label_1
_geom_angle_atom_site_label_2
_geom_angle_atom_site_label_3
_geom_angle
_geom_angle_site_symmetry_1
_geom_angle_site_symmetry_3
_geom_angle_publ_flag
Ag3 I2 Ag4 64.52(5) 3_445 3_445 ?
Ag3 I2 Ag1 99.77(7) 3_445 . ?
Ag3 I2 Ag6 73.09(9) 3_445 . ?
Ag3 I2 Ag5 133.91(9) 3_445 2_454 ?
Ag4 I2 Ag6 103.35(9) 3_445 . ?
Ag4 I2 Ag5 72.30(9) 3_445 2_454 ?
Ag1 I2 Ag4 66.36(6) . 3_445 ?
Ag1 I2 Ag6 61.94(9) . . ?
Ag1 I2 Ag5 76.02(10) . 2_454 ?
Ag7 I2 Ag3 81.7(4) . 3_445 ?
Ag7 I2 Ag5 94.4(4) . 2_454 ?
Ag3 I6 Ag4 68.12(6) . . ?
Ag4 I4 Ag2 68.08(6) 3_445 . ?
Ag1 I4 Ag4 69.25(7) . 3_445 ?
Ag1 I4 Ag2 74.41(7) . . ?
Ag7 I4 Ag2 91.7(3) . . ?
Ag3 I5 Ag2 67.13(6) . . ?
I2 Ag3 Ag4 58.41(5) 2_454 . ?
I2 Ag3 Ag2 98.42(7) 2_454 . ?
I6 Ag3 I2 110.75(6) . 2_454 ?
I6 Ag3 Ag4 55.99(5) . . ?
I6 Ag3 Ag2 150.46(9) . . ?
I6 Ag3 I3 105.37(7) . . ?
I5 Ag3 I2 105.93(7) . 2_454 ?
I5 Ag3 I6 116.23(7) . . ?
I5 Ag3 Ag4 146.65(8) . . ?
I5 Ag3 Ag2 56.97(6) . . ?
I5 Ag3 I3 115.89(7) . . ?
Ag2 Ag3 Ag4 146.83(8) . . ?
I3 Ag3 I2 101.75(6) . 2_454 ?
I3 Ag3 Ag4 96.85(6) . . ?
I3 Ag3 Ag2 62.59(6) . . ?
I2 Ag4 Ag3 57.07(5) 2_454 . ?
I2 Ag4 Ag2 102.38(7) 2_454 2_454 ?
I2 Ag4 Ag1 56.21(6) 2_454 2_454 ?
I2 Ag4 Ag7 54.4(3) 2_454 2_454 ?
I6 Ag4 I2 109.40(6) . 2_454 ?
I6 Ag4 I4 112.82(7) . 2_454 ?
I6 Ag4 Ag3 55.89(5) . . ?
I6 Ag4 Ag2 148.14(9) . 2_454 ?
I6 Ag4 Ag1 137.64(8) . 2_454 ?
I6 Ag4 I7 114.40(7) . . ?
I6 Ag4 Ag7 119.7(3) . 2_454 ?
I4 Ag4 I2 109.75(7) 2_454 2_454 ?
I4 Ag4 Ag3 111.81(7) 2_454 . ?
I4 Ag4 Ag2 56.03(6) 2_454 2_454 ?
I4 Ag4 Ag1 54.50(6) 2_454 2_454 ?
I4 Ag4 Ag7 56.4(3) 2_454 2_454 ?
Ag3 Ag4 Ag2 153.56(8) . 2_454 ?
Ag3 Ag4 Ag1 89.22(7) . 2_454 ?
Ag2 Ag4 Ag1 64.49(7) 2_454 2_454 ?
I7 Ag4 I2 99.28(7) . 2_454 ?
I7 Ag4 I4 110.32(7) . 2_454 ?
I7 Ag4 Ag3 136.72(8) . . ?
I7 Ag4 Ag2 56.52(6) . 2_454 ?
I7 Ag4 Ag1 107.52(8) . 2_454 ?
I7 Ag4 Ag7 125.0(3) . 2_454 ?
Ag7 Ag4 Ag3 73.5(3) 2_454 . ?
Ag7 Ag4 Ag2 80.9(3) 2_454 2_454 ?
Ag7 Ag4 Ag1 17.9(3) 2_454 2_454 ?
I4 Ag2 Ag3 136.29(10) . . ?
I4 Ag2 Ag4 55.89(5) . 3_445 ?
I4 Ag2 I3 100.95(8) . . ?
I4 Ag2 I7 109.40(7) . 3_445 ?
I4 Ag2 Ag6 128.98(12) . 2_454 ?
I4 Ag2 Ag5 110.97(12) . 2_454 ?
I5 Ag2 I4 113.94(9) . . ?
I5 Ag2 Ag3 55.91(5) . . ?
I5 Ag2 Ag4 151.08(9) . 3_445 ?
I5 Ag2 I3 108.31(7) . . ?
I5 Ag2 I7 116.66(9) . 3_445 ?
I5 Ag2 Ag6 116.01(12) . 2_454 ?
I5 Ag2 Ag5 134.31(13) . 2_454 ?
Ag3 Ag2 Ag4 151.72(9) . 3_445 ?
Ag3 Ag2 I3 55.57(5) . . ?
Ag3 Ag2 Ag6 70.26(11) . 2_454 ?
Ag3 Ag2 Ag5 85.61(11) . 2_454 ?
Ag4 Ag2 Ag6 83.49(12) 3_445 2_454 ?
Ag4 Ag2 Ag5 66.82(11) 3_445 2_454 ?
I3 Ag2 Ag4 100.46(7) . 3_445 ?
I3 Ag2 Ag6 53.66(9) . 2_454 ?
I3 Ag2 Ag5 54.05(9) . 2_454 ?
I7 Ag2 Ag3 112.42(9) 3_445 . ?
I7 Ag2 Ag4 55.71(5) 3_445 3_445 ?
I7 Ag2 I3 106.09(8) 3_445 . ?
I7 Ag2 Ag6 54.76(9) 3_445 2_454 ?
I7 Ag2 Ag5 52.35(9) 3_445 2_454 ?
Ag6 Ag2 Ag5 18.31(12) 2_454 2_454 ?
I2 Ag1 Ag4 57.43(6) . 3_445 ?
I2 Ag1 I3 98.49(8) . . ?
I2 Ag1 Ag6 62.79(12) . . ?
I4 Ag1 I2 112.66(9) . . ?
I4 Ag1 Ag4 56.25(6) . 3_445 ?
I4 Ag1 I3 106.84(9) . . ?
I4 Ag1 Ag6 117.29(12) . . ?
I3 Ag1 Ag4 103.95(8) . 3_445 ?
I3 Ag1 Ag6 135.78(11) . . ?
I1 Ag1 I2 111.62(9) . . ?
I1 Ag1 I4 119.22(9) . . ?
I1 Ag1 Ag4 149.96(11) . 3_445 ?
I1 Ag1 I3 105.45(9) . . ?
I1 Ag1 Ag6 55.44(11) . . ?
Ag6 Ag1 Ag4 98.21(12) . 3_445 ?
Ag3 I3 Ag2 61.84(5) . . ?
Ag3 I3 Ag1 127.66(7) . . ?
Ag3 I3 Ag5 96.61(12) . 2_454 ?
Ag1 I3 Ag2 69.17(6) . . ?
Ag6 I3 Ag3 78.39(12) 2_454 . ?
Ag6 I3 Ag2 65.20(10) 2_454 . ?
Ag6 I3 Ag1 97.56(12) 2_454 . ?
Ag6 I3 Ag5 20.67(13) 2_454 2_454 ?
Ag5 I3 Ag2 65.88(10) 2_454 . ?
Ag4 I7 Ag2 67.77(6) . 2_454 ?
Ag6 I7 Ag4 97.57(12) 3_444 . ?
Ag6 I7 Ag2 68.50(10) 3_444 2_454 ?
Ag5 I7 Ag4 79.07(12) 3_444 . ?
Ag5 I7 Ag2 70.93(11) 3_444 2_454 ?
Ag6 I1 Ag1 68.78(13) . . ?
Ag7 I1 Ag5 69.7(4) . . ?
I2 Ag6 Ag2 90.88(14) . 3_445 ?
Ag1 Ag6 I2 55.27(10) . . ?
Ag1 Ag6 Ag2 135.45(18) . 3_445 ?
I3 Ag6 I2 96.75(15) 3_445 . ?
I3 Ag6 Ag2 61.14(10) 3_445 3_445 ?
I3 Ag6 Ag1 92.13(13) 3_445 . ?
I7 Ag6 I2 100.95(15) 2_455 . ?
I7 Ag6 Ag2 56.74(9) 2_455 3_445 ?
I7 Ag6 Ag1 146.97(19) 2_455 . ?
I7 Ag6 I3 115.12(16) 2_455 3_445 ?
I1 Ag6 I2 105.19(15) . . ?
I1 Ag6 Ag2 163.2(2) . 3_445 ?
I1 Ag6 Ag1 55.78(9) . . ?
I1 Ag6 I3 111.12(15) . 3_445 ?
I1 Ag6 I7 122.80(18) . 2_455 ?
I2 Ag5 Ag2 98.47(13) 3_445 3_445 ?
I2 Ag5 Ag7 139.5(3) 3_445 . ?
I3 Ag5 I2 95.72(14) 3_445 3_445 ?
I3 Ag5 Ag2 60.07(10) 3_445 3_445 ?
I3 Ag5 Ag7 66.5(3) 3_445 . ?
I7 Ag5 I2 99.27(15) 2_455 3_445 ?
I7 Ag5 Ag2 56.71(10) 2_455 3_445 ?
I7 Ag5 I3 116.40(17) 2_455 3_445 ?
I7 Ag5 I1 125.35(17) 2_455 . ?
I7 Ag5 Ag7 121.2(3) 2_455 . ?
I1 Ag5 I2 104.58(17) . 3_445 ?
I1 Ag5 Ag2 155.7(2) . 3_445 ?
I1 Ag5 I3 109.25(15) . 3_445 ?
I1 Ag5 Ag7 54.5(3) . . ?
C3 N1 H1 107.3 . . ?
C5 N1 H1 107.3 . . ?
C5 N1 C3 110(3) . . ?
C5 N1 C1 110(3) . . ?
C1 N1 H1 107.3 . . ?
C1 N1 C3 115(3) . . ?
H4A C4 H4B 109.5 . . ?
H4A C4 H4C 109.5 . . ?
H4B C4 H4C 109.5 . . ?
C3 C4 H4A 109.5 . . ?
C3 C4 H4B 109.5 . . ?
C3 C4 H4C 109.5 . . ?
N1 C3 H3A 109.4 . . ?
N1 C3 H3B 109.4 . . ?
C4 C3 N1 111(3) . . ?
C4 C3 H3A 109.4 . . ?
C4 C3 H3B 109.4 . . ?
H3A C3 H3B 108.0 . . ?
N1 C5 H5A 108.9 . . ?
N1 C5 H5B 108.9 . . ?
H5A C5 H5B 107.7 . . ?
C6 C5 N1 113(3) . . ?
C6 C5 H5A 108.9 . . ?
C6 C5 H5B 108.9 . . ?
C5 C6 H6A 109.5 . . ?
C5 C6 H6B 109.5 . . ?
C5 C6 H6C 109.5 . . ?
H6A C6 H6B 109.5 . . ?
H6A C6 H6C 109.5 . . ?
H6B C6 H6C 109.5 . . ?
N1 C1 H1A 106.4 . . ?
N1 C1 H1B 106.4 . . ?
N1 C1 C2 124(4) . . ?
H1A C1 H1B 106.4 . . ?
C2 C1 H1A 106.4 . . ?
C2 C1 H1B 106.4 . . ?
C1 C2 H2A 109.5 . . ?
C1 C2 H2B 109.5 . . ?
C1 C2 H2C 109.5 . . ?
H2A C2 H2B 109.5 . . ?
H2A C2 H2C 109.5 . . ?
H2B C2 H2C 109.5 . . ?
C7 N2 H2 108.4 . . ?
C7 N2 C9 103(3) . . ?
C11 N2 H2 108.4 . . ?
C11 N2 C7 117(3) . . ?
C11 N2 C9 112(3) . . ?
C9 N2 H2 108.4 . . ?
N2 C7 H7A 107.7 . . ?
N2 C7 H7B 107.7 . . ?
H7A C7 H7B 107.1 . . ?
C8 C7 N2 119(3) . . ?
C8 C7 H7A 107.7 . . ?
C8 C7 H7B 107.7 . . ?
H12A C12 H12B 109.5 . . ?
H12A C12 H12C 109.5 . . ?
H12B C12 H12C 109.5 . . ?
C11 C12 H12A 109.5 . . ?
C11 C12 H12B 109.5 . . ?
C11 C12 H12C 109.5 . . ?
N2 C11 C12 108(2) . . ?
N2 C11 H11A 110.2 . . ?
N2 C11 H11B 110.2 . . ?
C12 C11 H11A 110.2 . . ?
C12 C11 H11B 110.2 . . ?
H11A C11 H11B 108.5 . . ?
N2 C9 H9A 108.1 . . ?
N2 C9 H9B 108.1 . . ?
H9A C9 H9B 107.3 . . ?
C10 C9 N2 117(3) . . ?
C10 C9 H9A 108.1 . . ?
C10 C9 H9B 108.1 . . ?
C7 C8 H8A 109.5 . . ?
C7 C8 H8B 109.5 . . ?
C7 C8 H8C 109.5 . . ?
H8A C8 H8B 109.5 . . ?
H8A C8 H8C 109.5 . . ?
H8B C8 H8C 109.5 . . ?
C9 C10 H10A 109.5 . . ?
C9 C10 H10B 109.5 . . ?
C9 C10 H10C 109.5 . . ?
H10A C10 H10B 109.5 . . ?
H10A C10 H10C 109.5 . . ?
H10B C10 H10C 109.5 . . ?
I2 Ag7 I4 117.8(4) . . ?
I2 Ag7 Ag4 60.8(3) . 3_445 ?
I2 Ag7 Ag5 89.8(4) . . ?
I4 Ag7 Ag4 58.1(3) . 3_445 ?
I4 Ag7 Ag5 141.1(5) . . ?
Ag4 Ag7 Ag5 131.4(6) 3_445 . ?
I1 Ag7 I2 118.1(5) . . ?
I1 Ag7 I4 120.4(5) . . ?
I1 Ag7 Ag4 171.4(7) . 3_445 ?
I1 Ag7 Ag5 55.8(3) . . ?
C7A N2A H2AA 107.9 . . ?
C7A N2A C9A 104(3) . . ?
C11A N2A H2AA 107.9 . . ?
C11A N2A C7A 118(3) . . ?
C11A N2A C9A 111(3) . . ?
C9A N2A H2AA 107.9 . . ?
N2A C7A H7AA 107.5 . . ?
N2A C7A H7AB 107.5 . . ?
N2A C7A C8A 119(4) . . ?
H7AA C7A H7AB 107.0 . . ?
C8A C7A H7AA 107.5 . . ?
C8A C7A H7AB 107.5 . . ?
N2A C11A H11C 110.1 . . ?
N2A C11A H11D 110.1 . . ?
N2A C11A C12A 108(3) . . ?
H11C C11A H11D 108.5 . . ?
C12A C11A H11C 110.1 . . ?
C12A C11A H11D 110.1 . . ?
N2A C9A H9AA 108.6 . . ?
N2A C9A H9AB 108.6 . . ?
H9AA C9A H9AB 107.6 . . ?
C10A C9A N2A 115(4) . . ?
C10A C9A H9AA 108.6 . . ?
C10A C9A H9AB 108.6 . . ?
C7A C8A H8AA 109.5 . . ?
C7A C8A H8AB 109.5 . . ?
C7A C8A H8AC 109.5 . . ?
H8AA C8A H8AB 109.5 . . ?
H8AA C8A H8AC 109.5 . . ?
H8AB C8A H8AC 109.5 . . ?
C9A C10A H10D 109.5 . . ?
C9A C10A H10E 109.5 . . ?
C9A C10A H10F 109.5 . . ?
H10D C10A H10E 109.5 . . ?
H10D C10A H10F 109.5 . . ?
H10E C10A H10F 109.5 . . ?
C11A C12A H12D 109.5 . . ?
C11A C12A H12E 109.5 . . ?
C11A C12A H12F 109.5 . . ?
H12D C12A H12E 109.5 . . ?
H12D C12A H12F 109.5 . . ?
H12E C12A H12F 109.5 . . ?
C3A N1A H1AA 107.5 . . ?
C3A N1A C5A 112(4) . . ?
C5A N1A H1AA 107.5 . . ?
C1A N1A H1AA 107.5 . . ?
C1A N1A C3A 115(4) . . ?
C1A N1A C5A 107(4) . . ?
H4AA C4A H4AB 109.5 . . ?
H4AA C4A H4AC 109.5 . . ?
H4AB C4A H4AC 109.5 . . ?
C3A C4A H4AA 109.5 . . ?
C3A C4A H4AB 109.5 . . ?
C3A C4A H4AC 109.5 . . ?
N1A C3A C4A 113(4) . . ?
N1A C3A H3AA 109.1 . . ?
N1A C3A H3AB 109.1 . . ?
C4A C3A H3AA 109.1 . . ?
C4A C3A H3AB 109.1 . . ?
H3AA C3A H3AB 107.8 . . ?
N1A C5A H5AA 108.6 . . ?
N1A C5A H5AB 108.6 . . ?
H5AA C5A H5AB 107.6 . . ?
C6A C5A N1A 115(4) . . ?
C6A C5A H5AA 108.6 . . ?
C6A C5A H5AB 108.6 . . ?
C5A C6A H6AA 109.5 . . ?
C5A C6A H6AB 109.5 . . ?
C5A C6A H6AC 109.5 . . ?
H6AA C6A H6AB 109.5 . . ?
H6AA C6A H6AC 109.5 . . ?
H6AB C6A H6AC 109.5 . . ?
N1A C1A H1AB 105.8 . . ?
N1A C1A H1AC 105.8 . . ?
N1A C1A C2A 126(5) . . ?
H1AB C1A H1AC 106.2 . . ?
C2A C1A H1AB 105.8 . . ?
C2A C1A H1AC 105.8 . . ?
C1A C2A H2AB 109.5 . . ?
C1A C2A H2AC 109.5 . . ?
C1A C2A H2AD 109.5 . . ?
H2AB C2A H2AC 109.5 . . ?
H2AB C2A H2AD 109.5 . . ?
H2AC C2A H2AD 109.5 . . ?

loop_
_geom_bond_atom_site_label_1
_geom_bond_atom_site_label_2
_geom_bond_distance
_geom_bond_site_symmetry_2
_geom_bond_publ_flag
I2 Ag3 2.925(2) 3_445 ?
I2 Ag4 2.968(2) 3_445 ?
I2 Ag1 2.927(3) . ?
I2 Ag6 3.168(6) . ?
I2 Ag5 3.087(6) 2_454 ?
I2 Ag7 2.762(13) . ?
I6 Ag3 2.806(2) . ?
I6 Ag4 2.810(2) . ?
I4 Ag4 2.869(2) 3_445 ?
I4 Ag2 2.873(3) . ?
I4 Ag1 2.809(3) . ?
I4 Ag7 2.814(14) . ?
I5 Ag3 2.775(2) . ?
I5 Ag2 2.810(2) . ?
Ag3 Ag4 3.145(2) . ?
Ag3 Ag2 3.088(3) . ?
Ag3 I3 2.889(2) . ?
Ag4 Ag2 3.214(2) 2_454 ?
Ag4 Ag1 3.226(3) 2_454 ?
Ag4 I7 2.869(2) . ?
Ag4 Ag7 3.075(13) 2_454 ?
Ag2 I3 3.109(3) . ?
Ag2 I7 2.896(3) 3_445 ?
Ag2 Ag6 3.223(5) 2_454 ?
Ag2 Ag5 3.275(5) 2_454 ?
Ag1 I3 2.940(3) . ?
Ag1 I1 2.788(2) . ?
Ag1 Ag6 3.143(5) . ?
I3 Ag6 2.859(4) 2_454 ?
I3 Ag5 2.904(5) 2_454 ?
I7 Ag6 2.829(4) 3_444 ?
I7 Ag5 2.743(5) 3_444 ?
I1 Ag6 2.777(5) . ?
I1 Ag5 2.796(5) . ?
I1 Ag7 2.751(13) . ?
Ag5 Ag7 3.172(16) . ?
N1 H1 0.9800 . ?
N1 C3 1.511(15) . ?
N1 C5 1.509(15) . ?
N1 C1 1.511(15) . ?
C4 H4A 0.9600 . ?
C4 H4B 0.9600 . ?
C4 H4C 0.9600 . ?
C4 C3 1.507(15) . ?
C3 H3A 0.9700 . ?
C3 H3B 0.9700 . ?
C5 H5A 0.9700 . ?
C5 H5B 0.9700 . ?
C5 C6 1.508(15) . ?
C6 H6A 0.9600 . ?
C6 H6B 0.9600 . ?
C6 H6C 0.9600 . ?
C1 H1A 0.9700 . ?
C1 H1B 0.9700 . ?
C1 C2 1.511(15) . ?
C2 H2A 0.9600 . ?
C2 H2B 0.9600 . ?
C2 H2C 0.9600 . ?
N2 H2 0.9800 . ?
N2 C7 1.512(15) . ?
N2 C11 1.511(14) . ?
N2 C9 1.514(14) . ?
C7 H7A 0.9700 . ?
C7 H7B 0.9700 . ?
C7 C8 1.510(15) . ?
C12 H12A 0.9600 . ?
C12 H12B 0.9600 . ?
C12 H12C 0.9600 . ?
C12 C11 1.511(15) . ?
C11 H11A 0.9700 . ?
C11 H11B 0.9700 . ?
C9 H9A 0.9700 . ?
C9 H9B 0.9700 . ?
C9 C10 1.508(15) . ?
C8 H8A 0.9600 . ?
C8 H8B 0.9600 . ?
C8 H8C 0.9600 . ?
C10 H10A 0.9600 . ?
C10 H10B 0.9600 . ?
C10 H10C 0.9600 . ?
N2A H2AA 0.9800 . ?
N2A C7A 1.51(3) . ?
N2A C11A 1.51(3) . ?
N2A C9A 1.52(3) . ?
C7A H7AA 0.9700 . ?
C7A H7AB 0.9700 . ?
C7A C8A 1.51(3) . ?
C11A H11C 0.9700 . ?
C11A H11D 0.9700 . ?
C11A C12A 1.51(3) . ?
C9A H9AA 0.9700 . ?
C9A H9AB 0.9700 . ?
C9A C10A 1.49(3) . ?
C8A H8AA 0.9600 . ?
C8A H8AB 0.9600 . ?
C8A H8AC 0.9600 . ?
C10A H10D 0.9600 . ?
C10A H10E 0.9600 . ?
C10A H10F 0.9600 . ?
C12A H12D 0.9600 . ?
C12A H12E 0.9600 . ?
C12A H12F 0.9600 . ?
N1A H1AA 0.9800 . ?
N1A C3A 1.51(3) . ?
N1A C5A 1.52(3) . ?
N1A C1A 1.51(3) . ?
C4A H4AA 0.9600 . ?
C4A H4AB 0.9600 . ?
C4A H4AC 0.9600 . ?
C4A C3A 1.52(3) . ?
C3A H3AA 0.9700 . ?
C3A H3AB 0.9700 . ?
C5A H5AA 0.9700 . ?
C5A H5AB 0.9700 . ?
C5A C6A 1.49(3) . ?
C6A H6AA 0.9600 . ?
C6A H6AB 0.9600 . ?
C6A H6AC 0.9600 . ?
C1A H1AB 0.9700 . ?
C1A H1AC 0.9700 . ?
C1A C2A 1.51(3) . ?
C2A H2AB 0.9600 . ?
C2A H2AC 0.9600 . ?
C2A H2AD 0.9600 . ?

loop_
_geom_torsion_atom_site_label_1
_geom_torsion_atom_site_label_2
_geom_torsion_atom_site_label_3
_geom_torsion_atom_site_label_4
_geom_torsion
_geom_torsion_site_symmetry_1
_geom_torsion_site_symmetry_2
_geom_torsion_site_symmetry_3
_geom_torsion_site_symmetry_4
_geom_torsion_publ_flag
C3 N1 C5 C6 155(5) . . . . ?
C3 N1 C1 C2 94(6) . . . . ?
C5 N1 C3 C4 -178(4) . . . . ?
C5 N1 C1 C2 -30(6) . . . . ?
C1 N1 C3 C4 58(5) . . . . ?
C1 N1 C5 C6 -78(5) . . . . ?
C7 N2 C11 C12 57(4) . . . . ?
C7 N2 C9 C10 -134(4) . . . . ?
C11 N2 C7 C8 45(5) . . . . ?
C11 N2 C9 C10 100(4) . . . . ?
C9 N2 C7 C8 -78(4) . . . . ?
C9 N2 C11 C12 175(3) . . . . ?
C7A N2A C11A C12A 73(6) . . . . ?
C7A N2A C9A C10A -166(5) . . . . ?
C11A N2A C7A C8A 58(7) . . . . ?
C11A N2A C9A C10A 66(6) . . . . ?
C9A N2A C7A C8A -65(6) . . . . ?
C9A N2A C11A C12A -167(5) . . . . ?
C3A N1A C5A C6A 62(8) . . . . ?
C3A N1A C1A C2A 46(9) . . . . ?
C5A N1A C3A C4A -174(7) . . . . ?
C5A N1A C1A C2A -79(8) . . . . ?
C1A N1A C3A C4A 64(8) . . . . ?
C1A N1A C5A C6A -171(6) . . . . ?
